data_4023469
loop_
_publ_author_name
'Masahiko Shibahara'
'Motonori Watanabe'
'Tetsuo Iwanaga'
'Taisuke Matsumoto'
'Keiko Ideta'
'Teruo Shinmyozu'

_publ_contact_author_address
;
    Department of Chemistry, Faculty of Education and Welfare Science,
    Oita University, Dan-noharu 700, Oita 870-1192, Japan
;
_publ_contact_author_email mshiba@cc.oita-u.ac.jp
_publ_contact_author_fax '+81 97 554 7553'
_publ_contact_author_name ' Masashiko Shibahara'
_publ_contact_author_phone '+81 97 554 7553'
_publ_section_title
;
 Synthesis, Structure, and Transannular \p-\p Interaction of
 Three- and Four-Layered [3.3]Paracyclophanes
;
_journal_name_full 'Journal of Organic Chemistry'
_journal_page_first 4433
_journal_page_last 4442
_journal_paper_doi 10.1021/jo8003309
_journal_volume 73
_journal_year 2008
_chemical_formula_moiety 'C30 H34 '
_chemical_formula_sum 'C30 H34'
_chemical_formula_weight 394.60
_space_group_IT_number 1
_symmetry_cell_setting triclinic
_symmetry_Int_Tables_number 1
_symmetry_space_group_name_Hall 'P 1'
_symmetry_space_group_name_H-M 'P 1'
_audit_creation_date 'Tue Oct  5 15:39:02 2004'
_audit_creation_method 'by teXsan'
_cell_angle_alpha 86.052(4)
_cell_angle_beta 77.422(2)
_cell_angle_gamma 71.319(2)
_cell_formula_units_Z 2
_cell_length_a 7.0102(5)
_cell_length_b 10.7641(9)
_cell_length_c 15.896(1)
_cell_measurement_reflns_used 6052
_cell_measurement_temperature 113.2
_cell_measurement_theta_max 27.5
_cell_measurement_theta_min 2.6
_cell_volume 1109.0(1)
_computing_cell_refinement PROCESS-AUTO
_computing_data_collection PROCESS-AUTO
_computing_data_reduction 'teXsan Ver. 1.11'
_computing_publication_material 'teXsan Ver. 1.11'
_computing_structure_refinement SHELXL97
_computing_structure_solution SIR92
_diffrn_detector_area_resol_mean 10.00
_diffrn_measurement_device_type 'Rigaku RAXIS-RAPID Imaging Plate'
_diffrn_measurement_method \w
_diffrn_radiation_type 'Mo K\a'
_diffrn_radiation_wavelength 0.7107
_diffrn_reflns_av_R_equivalents 0.000
_diffrn_reflns_limit_h_max 9
_diffrn_reflns_limit_h_min 0
_diffrn_reflns_limit_k_max 13
_diffrn_reflns_limit_k_min -12
_diffrn_reflns_limit_l_max 20
_diffrn_reflns_limit_l_min -20
_diffrn_reflns_number 8882
_diffrn_reflns_theta_max 27.48
_exptl_absorpt_coefficient_mu 0.066
_exptl_absorpt_correction_T_max 0.986
_exptl_absorpt_correction_T_min 0.417
_exptl_absorpt_correction_type multi-scan
_exptl_absorpt_process_details '(Higashi, 1995)'
_exptl_crystal_colour colorless
_exptl_crystal_density_diffrn 1.182
_exptl_crystal_density_method 'not measured'
_exptl_crystal_description prism
_exptl_crystal_size_max 0.270
_exptl_crystal_size_mid 0.250
_exptl_crystal_size_min 0.210
_refine_diff_density_max 0.55
_refine_diff_density_min -0.38
_refine_ls_abs_structure_Flack 0.00000
_refine_ls_extinction_coef 0.0000
_refine_ls_extinction_expression Fc^*^=kFc[1+0.001xFc^2^\l^3^/sin(2\q)]^-1/4^
_refine_ls_extinction_method SHELXL
_refine_ls_goodness_of_fit_ref 1.195
_refine_ls_hydrogen_treatment noref
_refine_ls_number_parameters 541
_refine_ls_number_reflns 3739
_refine_ls_R_factor_gt 0.0667
_refine_ls_shift/su_max -0.0120
_refine_ls_structure_factor_coef Fsqd
_refine_ls_weighting_details 'w = 1/[\s^2^(Fo^2^) + (0.1000P)^2^+0.0000P] where P=(Fo^2^+2Fc^2^)/3'
_refine_ls_weighting_scheme calc
_refine_ls_wR_factor_ref 0.1786
_reflns_number_gt 3739
_reflns_number_total 4812
_reflns_threshold_expression >2.0sigma(I)
_cod_data_source_file jo8003309-File004.cif
_cod_data_source_block 3LPCP
_cod_original_sg_symbol_H-M 'P 1          '
_cod_original_formula_sum 'C30 H34 '
_cod_database_code 4023469

loop_
_symmetry_equiv_pos_as_xyz
x,y,z

loop_
_atom_site_label
_atom_site_type_symbol
_atom_site_fract_x
_atom_site_fract_y
_atom_site_fract_z
_atom_site_U_iso_or_equiv
_atom_site_adp_type
_atom_site_occupancy
_atom_site_calc_flag
_atom_site_refinement_flags
_atom_site_disorder_assembly
_atom_site_disorder_group
C(1) C 0.9104(7) 0.4023(4) 0.1620(3) 0.0300(9) Uani 1.00 d . . .
C(2) C 1.0282(6) 0.4854(5) 0.1048(3) 0.0319(9) Uani 1.00 d . . .
C(3) C 0.9212(8) 0.5717(5) 0.0376(3) 0.038(1) Uani 1.00 d . . .
C(4) C 0.7275(6) 0.6777(5) 0.0744(3) 0.0301(9) Uani 1.00 d . . .
C(5) C 0.7340(7) 0.7812(5) 0.1189(3) 0.0324(9) Uani 1.00 d . . .
C(6) C 0.5568(8) 0.8683(5) 0.1650(3) 0.036(1) Uani 1.00 d . . .
C(7) C 0.3668(7) 0.8525(4) 0.1702(3) 0.0339(10) Uani 1.00 d . . .
C(8) C 0.3593(7) 0.7554(5) 0.1188(3) 0.039(1) Uani 1.00 d . . .
C(9) C 0.5358(7) 0.6704(5) 0.0724(3) 0.0326(10) Uani 1.00 d . . .
C(10) C 0.1790(8) 0.9322(5) 0.2326(4) 0.047(1) Uani 1.00 d . . .
C(11) C 0.1954(8) 0.9080(5) 0.3275(4) 0.048(1) Uani 1.00 d . . .
C(12) C 0.2009(6) 0.7746(5) 0.3649(3) 0.035(1) Uani 1.00 d . . .
C(13) C 0.3865(6) 0.6618(4) 0.3268(2) 0.0246(8) Uani 1.00 d . . .
C(14) C 0.3646(6) 0.5653(5) 0.2816(3) 0.0257(8) Uani 1.00 d . . .
C(15) C 0.5305(6) 0.4679(4) 0.2358(2) 0.0246(8) Uani 1.00 d . . .
C(16) C 0.7245(6) 0.4786(4) 0.2276(2) 0.0226(8) Uani 1.00 d . . .
C(17) C 0.7476(6) 0.5648(4) 0.2816(3) 0.0225(8) Uani 1.00 d . . .
C(18) C 0.5837(6) 0.6514(4) 0.3358(2) 0.0218(8) Uani 1.00 d . . .
C(19) C 0.4932(7) 0.3547(5) 0.1981(3) 0.0347(10) Uani 1.00 d . . .
C(20) C 0.5831(9) 0.2232(6) 0.2356(4) 0.050(1) Uani 1.00 d . . .
C(21) C 0.4988(9) 0.1973(5) 0.3305(4) 0.048(1) Uani 1.00 d . . .
C(22) C 0.5431(7) 0.2761(5) 0.3925(3) 0.035(1) Uani 1.00 d . . .
C(23) C 0.7444(7) 0.2612(5) 0.3980(3) 0.036(1) Uani 1.00 d . . .
C(24) C 0.7880(7) 0.3481(5) 0.4443(3) 0.0341(10) Uani 1.00 d . . .
C(25) C 0.6335(7) 0.4524(4) 0.4887(3) 0.0303(9) Uani 1.00 d . . .
C(26) C 0.4322(7) 0.4592(5) 0.4908(3) 0.0323(10) Uani 1.00 d . . .
C(27) C 0.3877(7) 0.3735(5) 0.4440(3) 0.038(1) Uani 1.00 d . . .
C(28) C 0.6836(7) 0.5591(5) 0.5257(3) 0.038(1) Uani 1.00 d . . .
C(29) C 0.7721(7) 0.6450(5) 0.4584(3) 0.0321(9) Uani 1.00 d . . .
C(30) C 0.6264(6) 0.7287(4) 0.4014(3) 0.0290(9) Uani 1.00 d . . .
C(31) C 1.0414(6) 0.9003(4) 0.9013(3) 0.0286(9) Uani 1.00 d . . .
C(32) C 1.1018(6) 0.9853(4) 0.9585(3) 0.0306(9) Uani 1.00 d . . .
C(33) C 0.9280(8) 1.0710(5) 1.0260(3) 0.037(1) Uani 1.00 d . . .
C(34) C 0.7702(6) 1.1780(5) 0.9888(3) 0.0311(9) Uani 1.00 d . . .
C(35) C 0.5762(7) 1.1706(5) 0.9910(3) 0.0337(10) Uani 1.00 d . . .
C(36) C 0.4468(7) 1.2559(5) 0.9438(3) 0.038(1) Uani 1.00 d . . .
C(37) C 0.5051(7) 1.3524(5) 0.8928(3) 0.0345(10) Uani 1.00 d . . .
C(38) C 0.6898(8) 1.3665(5) 0.8980(3) 0.0359(10) Uani 1.00 d . . .
C(39) C 0.8217(7) 1.2816(4) 0.9438(3) 0.0322(9) Uani 1.00 d . . .
C(40) C 0.3809(8) 1.4312(5) 0.8306(4) 0.046(1) Uani 1.00 d . . .
C(41) C 0.4914(8) 1.4067(5) 0.7360(4) 0.046(1) Uani 1.00 d . . .
C(42) C 0.5342(7) 1.2749(5) 0.6981(3) 0.0343(10) Uani 1.00 d . . .
C(43) C 0.6821(6) 1.1629(4) 0.7362(2) 0.0239(8) Uani 1.00 d . . .
C(44) C 0.8885(6) 1.1524(4) 0.7275(2) 0.0219(8) Uani 1.00 d . . .
C(45) C 0.9985(6) 1.0646(4) 0.7815(3) 0.0240(8) Uani 1.00 d . . .
C(46) C 0.9213(6) 0.9778(4) 0.8356(2) 0.0220(8) Uani 1.00 d . . .
C(47) C 0.7345(6) 0.9668(4) 0.8272(2) 0.0238(8) Uani 1.00 d . . .
C(48) C 0.6164(6) 1.0647(4) 0.7811(3) 0.0243(8) Uani 1.00 d . . .
C(49) C 0.9969(6) 1.2279(4) 0.6621(3) 0.0293(9) Uani 1.00 d . . .
C(50) C 1.1989(6) 1.1447(5) 0.6047(3) 0.0313(9) Uani 1.00 d . . .
C(51) C 1.1790(8) 1.0587(5) 0.5375(3) 0.039(1) Uani 1.00 d . . .
C(52) C 1.0898(6) 0.9521(4) 0.5742(3) 0.0303(9) Uani 1.00 d . . .
C(53) C 0.8915(7) 0.9596(5) 0.5720(3) 0.0328(10) Uani 1.00 d . . .
C(54) C 0.7999(7) 0.8749(5) 0.6192(3) 0.037(1) Uani 1.00 d . . .
C(55) C 0.9047(7) 0.7766(5) 0.6702(3) 0.0351(10) Uani 1.00 d . . .
C(56) C 1.1104(7) 0.7610(5) 0.6650(3) 0.037(1) Uani 1.00 d . . .
C(57) C 1.1997(6) 0.8480(5) 0.6190(3) 0.0334(9) Uani 1.00 d . . .
C(58) C 0.7969(9) 0.6986(6) 0.7322(4) 0.049(1) Uani 1.00 d . . .
C(59) C 0.7880(9) 0.7229(5) 0.8275(4) 0.047(1) Uani 1.00 d . . .
C(60) C 0.6603(7) 0.8543(5) 0.8647(3) 0.0351(10) Uani 1.00 d . . .
H(1) H 1.0027 0.3403 0.1926 0.0341 Uiso 1.00 calc . . .
H(2) H 0.8653 0.3563 0.1256 0.0341 Uiso 1.00 calc . . .
H(3) H 1.1583 0.4278 0.0756 0.0367 Uiso 1.00 calc . . .
H(4) H 1.0568 0.5418 0.1416 0.0367 Uiso 1.00 calc . . .
H(5) H 0.8884 0.5171 0.0015 0.0440 Uiso 1.00 calc . . .
H(6) H 1.0142 0.6123 0.0016 0.0440 Uiso 1.00 calc . . .
H(7) H 0.8618 0.7928 0.1190 0.0402 Uiso 1.00 calc . . .
H(8) H 0.5651 0.9403 0.1943 0.0417 Uiso 1.00 calc . . .
H(9) H 0.2270 0.7505 0.1156 0.0444 Uiso 1.00 calc . . .
H(10) H 0.5260 0.6007 0.0392 0.0409 Uiso 1.00 calc . . .
H(11) H 0.1610 1.0228 0.2186 0.0574 Uiso 1.00 calc . . .
H(12) H 0.0655 0.9103 0.2233 0.0574 Uiso 1.00 calc . . .
H(13) H 0.0789 0.9724 0.3620 0.0572 Uiso 1.00 calc . . .
H(14) H 0.3172 0.9253 0.3355 0.0572 Uiso 1.00 calc . . .
H(15) H 0.0814 0.7580 0.3557 0.0412 Uiso 1.00 calc . . .
H(16) H 0.1955 0.7766 0.4249 0.0412 Uiso 1.00 calc . . .
H(17) H 0.2299 0.5651 0.2811 0.0300 Uiso 1.00 calc . . .
H(18) H 0.8834 0.5649 0.2821 0.0241 Uiso 1.00 calc . . .
H(19) H 0.5497 0.3523 0.1383 0.0414 Uiso 1.00 calc . . .
H(20) H 0.3482 0.3724 0.2072 0.0414 Uiso 1.00 calc . . .
H(21) H 0.7271 0.2063 0.2281 0.0601 Uiso 1.00 calc . . .
H(22) H 0.5605 0.1591 0.2023 0.0601 Uiso 1.00 calc . . .
H(23) H 0.3554 0.2160 0.3399 0.0573 Uiso 1.00 calc . . .
H(24) H 0.5612 0.1066 0.3432 0.0573 Uiso 1.00 calc . . .
H(25) H 0.8541 0.1901 0.3687 0.0418 Uiso 1.00 calc . . .
H(26) H 0.9257 0.3376 0.4453 0.0426 Uiso 1.00 calc . . .
H(27) H 0.3212 0.5279 0.5242 0.0395 Uiso 1.00 calc . . .
H(28) H 0.2467 0.3788 0.4475 0.0427 Uiso 1.00 calc . . .
H(29) H 0.5596 0.6144 0.5609 0.0433 Uiso 1.00 calc . . .
H(30) H 0.7796 0.5207 0.5619 0.0433 Uiso 1.00 calc . . .
H(31) H 0.8163 0.7034 0.4872 0.0376 Uiso 1.00 calc . . .
H(32) H 0.8908 0.5896 0.4211 0.0376 Uiso 1.00 calc . . .
H(33) H 0.5004 0.7738 0.4383 0.0315 Uiso 1.00 calc . . .
H(34) H 0.6871 0.7919 0.3715 0.0315 Uiso 1.00 calc . . .
H(35) H 1.1654 0.8375 0.8717 0.0322 Uiso 1.00 calc . . .
H(36) H 0.9607 0.8539 0.9380 0.0322 Uiso 1.00 calc . . .
H(37) H 1.2038 0.9292 0.9870 0.0359 Uiso 1.00 calc . . .
H(38) H 1.1619 1.0426 0.9210 0.0359 Uiso 1.00 calc . . .
H(39) H 0.8605 1.0157 1.0617 0.0433 Uiso 1.00 calc . . .
H(40) H 0.9872 1.1101 1.0621 0.0433 Uiso 1.00 calc . . .
H(41) H 0.5333 1.1026 1.0243 0.0437 Uiso 1.00 calc . . .
H(42) H 0.3126 1.2502 0.9473 0.0428 Uiso 1.00 calc . . .
H(43) H 0.7289 1.4360 0.8675 0.0431 Uiso 1.00 calc . . .
H(44) H 0.9485 1.2945 0.9449 0.0398 Uiso 1.00 calc . . .
H(45) H 0.2582 1.4101 0.8393 0.0575 Uiso 1.00 calc . . .
H(46) H 0.3504 1.5220 0.8440 0.0575 Uiso 1.00 calc . . .
H(47) H 0.4104 1.4712 0.7024 0.0552 Uiso 1.00 calc . . .
H(48) H 0.6217 1.4227 0.7296 0.0552 Uiso 1.00 calc . . .
H(49) H 0.4064 1.2580 0.7057 0.0413 Uiso 1.00 calc . . .
H(50) H 0.5895 1.2783 0.6377 0.0413 Uiso 1.00 calc . . .
H(51) H 1.1347 1.0646 0.7815 0.0262 Uiso 1.00 calc . . .
H(52) H 0.4817 1.0641 0.7803 0.0274 Uiso 1.00 calc . . .
H(53) H 1.0299 1.2912 0.6917 0.0327 Uiso 1.00 calc . . .
H(54) H 0.9077 1.2741 0.6253 0.0327 Uiso 1.00 calc . . .
H(55) H 1.2801 1.0879 0.6419 0.0365 Uiso 1.00 calc . . .
H(56) H 1.2721 1.2017 0.5759 0.0365 Uiso 1.00 calc . . .
H(57) H 1.0926 1.1139 0.5019 0.0458 Uiso 1.00 calc . . .
H(58) H 1.3124 1.0197 0.5024 0.0458 Uiso 1.00 calc . . .
H(59) H 0.8155 1.0269 0.5380 0.0392 Uiso 1.00 calc . . .
H(60) H 0.6613 0.8823 0.6170 0.0410 Uiso 1.00 calc . . .
H(61) H 1.1905 0.6884 0.6929 0.0416 Uiso 1.00 calc . . .
H(62) H 1.3402 0.8368 0.6179 0.0423 Uiso 1.00 calc . . .
H(63) H 0.8699 0.6070 0.7197 0.0615 Uiso 1.00 calc . . .
H(64) H 0.6622 0.7177 0.7235 0.0615 Uiso 1.00 calc . . .
H(65) H 0.9250 0.7085 0.8357 0.0580 Uiso 1.00 calc . . .
H(66) H 0.7362 0.6582 0.8620 0.0580 Uiso 1.00 calc . . .
H(67) H 0.6549 0.8508 0.9251 0.0425 Uiso 1.00 calc . . .
H(68) H 0.5248 0.8688 0.8551 0.0425 Uiso 1.00 calc . . .

loop_
_atom_site_aniso_label
_atom_site_aniso_U_11
_atom_site_aniso_U_22
_atom_site_aniso_U_33
_atom_site_aniso_U_12
_atom_site_aniso_U_13
_atom_site_aniso_U_23
C(1) 0.037(2) 0.020(2) 0.029(2) -0.003(2) -0.006(2) -0.005(2)
C(2) 0.030(2) 0.037(3) 0.025(2) -0.009(2) 0.001(1) -0.009(2)
C(3) 0.045(3) 0.039(3) 0.028(2) -0.014(2) -0.001(2) -0.006(2)
C(4) 0.038(2) 0.033(2) 0.020(2) -0.013(2) -0.005(2) 0.004(2)
C(5) 0.038(2) 0.028(2) 0.035(2) -0.016(2) -0.007(2) 0.006(2)
C(6) 0.049(3) 0.022(2) 0.039(2) -0.010(2) -0.014(2) 0.006(2)
C(7) 0.038(2) 0.025(2) 0.036(2) -0.005(2) -0.014(2) 0.016(2)
C(8) 0.038(2) 0.048(3) 0.035(2) -0.016(2) -0.020(2) 0.015(2)
C(9) 0.048(3) 0.034(2) 0.024(2) -0.023(2) -0.012(2) 0.010(2)
C(10) 0.039(3) 0.035(3) 0.052(3) 0.007(2) -0.009(2) 0.010(2)
C(11) 0.044(3) 0.033(3) 0.053(3) 0.005(2) -0.005(2) -0.001(2)
C(12) 0.027(2) 0.035(3) 0.033(2) 0.001(2) -0.003(2) 0.002(2)
C(13) 0.027(2) 0.024(2) 0.020(2) -0.006(2) -0.002(1) 0.004(1)
C(14) 0.025(2) 0.028(2) 0.026(2) -0.009(2) -0.009(1) 0.008(1)
C(15) 0.030(2) 0.024(2) 0.024(2) -0.011(2) -0.011(1) 0.004(2)
C(16) 0.030(2) 0.015(2) 0.020(2) -0.002(2) -0.008(1) 0.002(1)
C(17) 0.023(2) 0.020(2) 0.024(2) -0.007(2) -0.005(1) 0.004(1)
C(18) 0.031(2) 0.016(2) 0.019(2) -0.008(2) -0.004(1) 0.002(1)
C(19) 0.043(2) 0.036(3) 0.034(2) -0.021(2) -0.013(2) -0.002(2)
C(20) 0.066(3) 0.034(3) 0.060(3) -0.026(3) -0.018(3) -0.004(2)
C(21) 0.067(3) 0.038(3) 0.054(3) -0.034(3) -0.020(3) 0.012(2)
C(22) 0.047(3) 0.030(2) 0.035(2) -0.022(2) -0.012(2) 0.018(2)
C(23) 0.045(3) 0.022(2) 0.035(2) -0.005(2) -0.010(2) 0.009(2)
C(24) 0.032(2) 0.031(2) 0.036(2) -0.003(2) -0.013(2) 0.008(2)
C(25) 0.038(2) 0.029(2) 0.024(2) -0.009(2) -0.010(2) 0.009(2)
C(26) 0.035(2) 0.031(2) 0.026(2) -0.005(2) -0.004(2) 0.008(2)
C(27) 0.037(2) 0.044(3) 0.035(2) -0.018(2) -0.008(2) 0.017(2)
C(28) 0.042(2) 0.043(3) 0.026(2) -0.010(2) -0.006(2) 0.001(2)
C(29) 0.034(2) 0.034(2) 0.033(2) -0.011(2) -0.011(2) -0.009(2)
C(30) 0.037(2) 0.020(2) 0.027(2) -0.006(2) -0.003(2) -0.007(2)
C(31) 0.036(2) 0.024(2) 0.026(2) -0.009(2) -0.008(2) 0.006(2)
C(32) 0.036(2) 0.030(2) 0.028(2) -0.011(2) -0.014(2) 0.009(2)
C(33) 0.051(3) 0.035(3) 0.025(2) -0.015(2) -0.007(2) 0.002(2)
C(34) 0.038(2) 0.033(2) 0.020(2) -0.009(2) -0.003(2) -0.008(2)
C(35) 0.041(2) 0.035(3) 0.026(2) -0.017(2) 0.002(2) -0.006(2)
C(36) 0.026(2) 0.046(3) 0.037(2) -0.009(2) 0.005(2) -0.017(2)
C(37) 0.036(2) 0.026(2) 0.035(2) -0.001(2) -0.003(2) -0.017(2)
C(38) 0.050(3) 0.021(2) 0.035(2) -0.010(2) -0.006(2) -0.006(2)
C(39) 0.040(2) 0.026(2) 0.034(2) -0.014(2) -0.008(2) -0.007(2)
C(40) 0.045(3) 0.029(3) 0.054(3) 0.006(2) -0.010(2) -0.012(2)
C(41) 0.049(3) 0.028(3) 0.052(3) 0.006(2) -0.019(2) -0.001(2)
C(42) 0.031(2) 0.033(3) 0.035(2) -0.001(2) -0.013(2) 0.000(2)
C(43) 0.026(2) 0.024(2) 0.021(2) -0.004(2) -0.007(1) -0.001(1)
C(44) 0.030(2) 0.015(2) 0.020(2) -0.005(2) -0.006(1) 0.000(1)
C(45) 0.027(2) 0.023(2) 0.024(2) -0.009(2) -0.007(1) 0.000(2)
C(46) 0.026(2) 0.018(2) 0.020(2) -0.005(2) -0.003(1) -0.003(1)
C(47) 0.026(2) 0.022(2) 0.022(2) -0.008(2) 0.001(1) -0.009(1)
C(48) 0.022(2) 0.026(2) 0.024(2) -0.006(2) -0.004(1) -0.004(1)
C(49) 0.036(2) 0.023(2) 0.028(2) -0.009(2) -0.006(2) 0.005(2)
C(50) 0.032(2) 0.034(2) 0.031(2) -0.016(2) -0.005(2) 0.008(2)
C(51) 0.046(3) 0.039(3) 0.027(2) -0.012(2) -0.004(2) 0.002(2)
C(52) 0.034(2) 0.030(2) 0.022(2) -0.002(2) -0.004(2) -0.011(2)
C(53) 0.037(2) 0.033(2) 0.024(2) -0.001(2) -0.008(2) -0.008(2)
C(54) 0.037(2) 0.043(3) 0.033(2) -0.009(2) -0.009(2) -0.019(2)
C(55) 0.047(3) 0.030(2) 0.032(2) -0.017(2) -0.004(2) -0.015(2)
C(56) 0.042(3) 0.020(2) 0.041(2) 0.002(2) -0.009(2) -0.006(2)
C(57) 0.029(2) 0.031(2) 0.034(2) -0.002(2) -0.004(2) -0.007(2)
C(58) 0.059(3) 0.041(3) 0.052(3) -0.028(3) -0.004(2) -0.008(2)
C(59) 0.061(3) 0.030(3) 0.055(3) -0.026(2) -0.005(2) 0.000(2)
C(60) 0.039(2) 0.035(3) 0.036(2) -0.020(2) -0.005(2) -0.001(2)

loop_
_atom_type_symbol
_atom_type_description
_atom_type_scat_dispersion_real
_atom_type_scat_dispersion_imag
_atom_type_scat_source
C C 0.003 0.002
;International Tables for Crystallography
(1992, Vol. C, Tables 4.2.6.8 and 6.1.1.4)
;
H H 0.000 0.000
;International Tables for Crystallography
(1992, Vol. C, Table 6.1.1.4)
;

loop_
_geom_angle_atom_site_label_1
_geom_angle_atom_site_label_2
_geom_angle_atom_site_label_3
_geom_angle
_geom_angle_site_symmetry_1
_geom_angle_site_symmetry_2
_geom_angle_site_symmetry_3
_geom_angle_publ_flag
C(2) C(1) C(16) 115.2(3) . . . yes
C(1) C(2) C(3) 116.6(4) . . . yes
C(2) C(3) C(4) 114.6(3) . . . yes
C(3) C(4) C(5) 120.7(5) . . . yes
C(3) C(4) C(9) 122.0(5) . . . yes
C(5) C(4) C(9) 117.1(4) . . . yes
C(4) C(5) C(6) 121.5(5) . . . yes
C(5) C(6) C(7) 121.1(5) . . . yes
C(6) C(7) C(8) 116.9(4) . . . yes
C(6) C(7) C(10) 121.2(5) . . . yes
C(8) C(7) C(10) 121.8(5) . . . yes
C(7) C(8) C(9) 121.2(5) . . . yes
C(4) C(9) C(8) 121.6(5) . . . yes
C(7) C(10) C(11) 113.6(4) . . . yes
C(10) C(11) C(12) 118.0(5) . . . yes
C(11) C(12) C(13) 115.8(4) . . . yes
C(12) C(13) C(14) 120.3(4) . . . yes
C(12) C(13) C(18) 122.1(4) . . . yes
C(14) C(13) C(18) 117.6(3) . . . yes
C(13) C(14) C(15) 123.3(4) . . . yes
C(14) C(15) C(16) 117.9(4) . . . yes
C(14) C(15) C(19) 119.6(4) . . . yes
C(16) C(15) C(19) 122.6(3) . . . yes
C(1) C(16) C(15) 123.6(4) . . . yes
C(1) C(16) C(17) 119.0(4) . . . yes
C(15) C(16) C(17) 117.4(3) . . . yes
C(16) C(17) C(18) 123.4(4) . . . yes
C(13) C(18) C(17) 117.5(4) . . . yes
C(13) C(18) C(30) 123.2(3) . . . yes
C(17) C(18) C(30) 119.3(4) . . . yes
C(15) C(19) C(20) 115.4(5) . . . yes
C(19) C(20) C(21) 118.7(4) . . . yes
C(20) C(21) C(22) 113.8(5) . . . yes
C(21) C(22) C(23) 120.9(4) . . . yes
C(21) C(22) C(27) 122.2(5) . . . yes
C(23) C(22) C(27) 116.8(5) . . . yes
C(22) C(23) C(24) 121.0(4) . . . yes
C(23) C(24) C(25) 121.6(4) . . . yes
C(24) C(25) C(26) 117.4(5) . . . yes
C(24) C(25) C(28) 121.0(4) . . . yes
C(26) C(25) C(28) 121.4(4) . . . yes
C(25) C(26) C(27) 121.0(4) . . . yes
C(22) C(27) C(26) 121.6(5) . . . yes
C(25) C(28) C(29) 114.1(4) . . . yes
C(28) C(29) C(30) 116.2(4) . . . yes
C(18) C(30) C(29) 114.5(3) . . . yes
C(32) C(31) C(46) 114.0(4) . . . yes
C(31) C(32) C(33) 116.6(4) . . . yes
C(32) C(33) C(34) 114.2(4) . . . yes
C(33) C(34) C(35) 121.6(4) . . . yes
C(33) C(34) C(39) 120.8(4) . . . yes
C(35) C(34) C(39) 117.4(4) . . . yes
C(34) C(35) C(36) 121.0(5) . . . yes
C(35) C(36) C(37) 121.6(5) . . . yes
C(36) C(37) C(38) 116.5(4) . . . yes
C(36) C(37) C(40) 121.9(5) . . . yes
C(38) C(37) C(40) 121.4(5) . . . yes
C(37) C(38) C(39) 122.4(5) . . . yes
C(34) C(39) C(38) 120.6(5) . . . yes
C(37) C(40) C(41) 113.6(4) . . . yes
C(40) C(41) C(42) 118.5(5) . . . yes
C(41) C(42) C(43) 115.4(4) . . . yes
C(42) C(43) C(44) 122.4(4) . . . yes
C(42) C(43) C(48) 120.4(4) . . . yes
C(44) C(43) C(48) 117.1(3) . . . yes
C(43) C(44) C(45) 117.3(4) . . . yes
C(43) C(44) C(49) 123.4(3) . . . yes
C(45) C(44) C(49) 119.3(4) . . . yes
C(44) C(45) C(46) 123.7(4) . . . yes
C(31) C(46) C(45) 119.4(4) . . . yes
C(31) C(46) C(47) 123.0(4) . . . yes
C(45) C(46) C(47) 117.6(4) . . . yes
C(46) C(47) C(48) 117.0(4) . . . yes
C(46) C(47) C(60) 122.6(4) . . . yes
C(48) C(47) C(60) 120.4(4) . . . yes
C(43) C(48) C(47) 124.3(4) . . . yes
C(44) C(49) C(50) 115.3(3) . . . yes
C(49) C(50) C(51) 116.6(4) . . . yes
C(50) C(51) C(52) 114.3(4) . . . yes
C(51) C(52) C(53) 121.7(4) . . . yes
C(51) C(52) C(57) 120.5(4) . . . yes
C(53) C(52) C(57) 117.5(4) . . . yes
C(52) C(53) C(54) 120.9(4) . . . yes
C(53) C(54) C(55) 121.6(5) . . . yes
C(54) C(55) C(56) 117.0(5) . . . yes
C(54) C(55) C(58) 121.7(5) . . . yes
C(56) C(55) C(58) 121.1(4) . . . yes
C(55) C(56) C(57) 120.7(4) . . . yes
C(52) C(57) C(56) 121.8(4) . . . yes
C(55) C(58) C(59) 114.2(5) . . . yes
C(58) C(59) C(60) 117.9(4) . . . yes
C(47) C(60) C(59) 115.3(4) . . . yes

loop_
_geom_bond_atom_site_label_1
_geom_bond_atom_site_label_2
_geom_bond_distance
_geom_bond_site_symmetry_1
_geom_bond_site_symmetry_2
_geom_bond_publ_flag
C(1) C(2) 1.531(7) . . yes
C(1) C(16) 1.517(5) . . yes
C(2) C(3) 1.526(6) . . yes
C(3) C(4) 1.497(6) . . yes
C(4) C(5) 1.378(7) . . yes
C(4) C(9) 1.378(7) . . yes
C(5) C(6) 1.383(6) . . yes
C(6) C(7) 1.380(8) . . yes
C(7) C(8) 1.391(8) . . yes
C(7) C(10) 1.509(6) . . yes
C(8) C(9) 1.372(6) . . yes
C(10) C(11) 1.536(8) . . yes
C(11) C(12) 1.508(8) . . yes
C(12) C(13) 1.510(5) . . yes
C(13) C(14) 1.368(7) . . yes
C(13) C(18) 1.389(6) . . yes
C(14) C(15) 1.392(5) . . yes
C(15) C(16) 1.379(6) . . yes
C(15) C(19) 1.511(7) . . yes
C(16) C(17) 1.375(6) . . yes
C(17) C(18) 1.387(5) . . yes
C(18) C(30) 1.512(7) . . yes
C(19) C(20) 1.493(7) . . yes
C(20) C(21) 1.537(8) . . yes
C(21) C(22) 1.485(9) . . yes
C(22) C(23) 1.390(8) . . yes
C(22) C(27) 1.398(6) . . yes
C(23) C(24) 1.373(8) . . yes
C(24) C(25) 1.389(5) . . yes
C(25) C(26) 1.383(7) . . yes
C(25) C(28) 1.493(8) . . yes
C(26) C(27) 1.371(8) . . yes
C(28) C(29) 1.526(7) . . yes
C(29) C(30) 1.542(6) . . yes
C(31) C(32) 1.542(7) . . yes
C(31) C(46) 1.519(6) . . yes
C(32) C(33) 1.527(6) . . yes
C(33) C(34) 1.508(6) . . yes
C(34) C(35) 1.380(7) . . yes
C(34) C(39) 1.385(7) . . yes
C(35) C(36) 1.377(6) . . yes
C(36) C(37) 1.383(7) . . yes
C(37) C(38) 1.371(8) . . yes
C(37) C(40) 1.498(7) . . yes
C(38) C(39) 1.372(6) . . yes
C(40) C(41) 1.531(7) . . yes
C(41) C(42) 1.493(8) . . yes
C(42) C(43) 1.505(6) . . yes
C(43) C(44) 1.391(6) . . yes
C(43) C(48) 1.380(6) . . yes
C(44) C(45) 1.391(5) . . yes
C(44) C(49) 1.502(6) . . yes
C(45) C(46) 1.384(6) . . yes
C(46) C(47) 1.388(6) . . yes
C(47) C(48) 1.390(6) . . yes
C(47) C(60) 1.504(7) . . yes
C(49) C(50) 1.541(5) . . yes
C(50) C(51) 1.517(8) . . yes
C(51) C(52) 1.502(8) . . yes
C(52) C(53) 1.375(7) . . yes
C(52) C(57) 1.389(6) . . yes
C(53) C(54) 1.370(7) . . yes
C(54) C(55) 1.401(6) . . yes
C(55) C(56) 1.381(7) . . yes
C(55) C(58) 1.488(8) . . yes
C(56) C(57) 1.373(7) . . yes
C(58) C(59) 1.540(8) . . yes
C(59) C(60) 1.491(7) . . yes

loop_
_geom_torsion_atom_site_label_1
_geom_torsion_atom_site_label_2
_geom_torsion_atom_site_label_3
_geom_torsion_atom_site_label_4
_geom_torsion
_geom_torsion_site_symmetry_1
_geom_torsion_site_symmetry_2
_geom_torsion_site_symmetry_3
_geom_torsion_site_symmetry_4
_geom_torsion_publ_flag
C(1) C(2) C(3) C(4) 64.3(6) . . . . yes
C(1) C(16) C(15) C(14) -163.7(4) . . . . yes
C(1) C(16) C(15) C(19) 17.0(6) . . . . yes
C(1) C(16) C(17) C(18) 171.2(4) . . . . yes
C(2) C(1) C(16) C(15) 127.1(4) . . . . yes
C(2) C(1) C(16) C(17) -52.0(5) . . . . yes
C(2) C(3) C(4) C(5) 68.0(6) . . . . yes
C(2) C(3) C(4) C(9) -105.9(5) . . . . yes
C(3) C(2) C(1) C(16) -70.6(5) . . . . yes
C(3) C(4) C(5) C(6) -169.4(4) . . . . yes
C(3) C(4) C(9) C(8) 168.5(4) . . . . yes
C(4) C(5) C(6) C(7) 1.8(7) . . . . yes
C(4) C(9) C(8) C(7) -0.2(7) . . . . yes
C(5) C(4) C(9) C(8) -5.6(7) . . . . yes
C(5) C(6) C(7) C(8) -7.5(7) . . . . yes
C(5) C(6) C(7) C(10) 169.1(4) . . . . yes
C(6) C(5) C(4) C(9) 4.8(7) . . . . yes
C(6) C(7) C(8) C(9) 6.7(7) . . . . yes
C(6) C(7) C(10) C(11) -62.3(7) . . . . yes
C(7) C(10) C(11) C(12) -66.8(6) . . . . yes
C(8) C(7) C(10) C(11) 114.2(6) . . . . yes
C(9) C(8) C(7) C(10) -169.8(5) . . . . yes
C(10) C(11) C(12) C(13) 65.0(6) . . . . yes
C(11) C(12) C(13) C(14) -114.5(5) . . . . yes
C(11) C(12) C(13) C(18) 65.5(6) . . . . yes
C(12) C(13) C(14) C(15) 171.7(4) . . . . yes
C(12) C(13) C(18) C(17) -164.3(4) . . . . yes
C(12) C(13) C(18) C(30) 16.2(6) . . . . yes
C(13) C(14) C(15) C(16) -7.8(6) . . . . yes
C(13) C(14) C(15) C(19) 171.5(4) . . . . yes
C(13) C(18) C(17) C(16) -8.0(6) . . . . yes
C(13) C(18) C(30) C(29) 128.2(4) . . . . yes
C(14) C(13) C(18) C(17) 15.7(6) . . . . yes
C(14) C(13) C(18) C(30) -163.9(4) . . . . yes
C(14) C(15) C(16) C(17) 15.5(5) . . . . yes
C(14) C(15) C(19) C(20) -114.8(5) . . . . yes
C(15) C(14) C(13) C(18) -8.3(6) . . . . yes
C(15) C(16) C(17) C(18) -8.0(6) . . . . yes
C(15) C(19) C(20) C(21) 65.7(7) . . . . yes
C(16) C(15) C(19) C(20) 64.5(5) . . . . yes
C(16) C(17) C(18) C(30) 171.6(4) . . . . yes
C(17) C(16) C(15) C(19) -163.8(4) . . . . yes
C(17) C(18) C(30) C(29) -51.3(5) . . . . yes
C(18) C(30) C(29) C(28) -71.8(5) . . . . yes
C(19) C(20) C(21) C(22) -66.6(7) . . . . yes
C(20) C(21) C(22) C(23) -63.0(6) . . . . yes
C(20) C(21) C(22) C(27) 113.1(5) . . . . yes
C(21) C(22) C(23) C(24) 169.1(5) . . . . yes
C(21) C(22) C(27) C(26) -169.6(5) . . . . yes
C(22) C(23) C(24) C(25) 1.3(7) . . . . yes
C(22) C(27) C(26) C(25) -0.1(7) . . . . yes
C(23) C(22) C(27) C(26) 6.7(7) . . . . yes
C(23) C(24) C(25) C(26) 5.5(7) . . . . yes
C(23) C(24) C(25) C(28) -169.2(4) . . . . yes
C(24) C(23) C(22) C(27) -7.3(7) . . . . yes
C(24) C(25) C(26) C(27) -6.0(7) . . . . yes
C(24) C(25) C(28) C(29) 67.9(5) . . . . yes
C(25) C(28) C(29) C(30) 65.5(5) . . . . yes
C(26) C(25) C(28) C(29) -106.5(5) . . . . yes
C(27) C(26) C(25) C(28) 168.6(4) . . . . yes
C(31) C(32) C(33) C(34) -65.5(6) . . . . yes
C(31) C(46) C(45) C(44) -171.1(4) . . . . yes
C(31) C(46) C(47) C(48) 164.2(4) . . . . yes
C(31) C(46) C(47) C(60) -16.5(6) . . . . yes
C(32) C(31) C(46) C(45) 52.0(4) . . . . yes
C(32) C(31) C(46) C(47) -127.6(4) . . . . yes
C(32) C(33) C(34) C(35) 106.6(5) . . . . yes
C(32) C(33) C(34) C(39) -67.3(6) . . . . yes
C(33) C(32) C(31) C(46) 71.6(5) . . . . yes
C(33) C(34) C(35) C(36) -168.2(4) . . . . yes
C(33) C(34) C(39) C(38) 169.1(4) . . . . yes
C(34) C(35) C(36) C(37) -0.3(7) . . . . yes
C(34) C(39) C(38) C(37) -1.3(7) . . . . yes
C(35) C(34) C(39) C(38) -5.1(6) . . . . yes
C(35) C(36) C(37) C(38) -5.9(7) . . . . yes
C(35) C(36) C(37) C(40) 170.0(4) . . . . yes
C(36) C(35) C(34) C(39) 5.8(6) . . . . yes
C(36) C(37) C(38) C(39) 6.7(7) . . . . yes
C(36) C(37) C(40) C(41) -114.0(5) . . . . yes
C(37) C(40) C(41) C(42) 66.8(7) . . . . yes
C(38) C(37) C(40) C(41) 61.6(7) . . . . yes
C(39) C(38) C(37) C(40) -169.2(4) . . . . yes
C(40) C(41) C(42) C(43) -65.1(6) . . . . yes
C(41) C(42) C(43) C(44) -65.7(5) . . . . yes
C(41) C(42) C(43) C(48) 114.7(5) . . . . yes
C(42) C(43) C(44) C(45) 164.9(4) . . . . yes
C(42) C(43) C(44) C(49) -16.7(6) . . . . yes
C(42) C(43) C(48) C(47) -171.7(4) . . . . yes
C(43) C(44) C(45) C(46) 7.5(6) . . . . yes
C(43) C(44) C(49) C(50) -127.7(4) . . . . yes
C(43) C(48) C(47) C(46) 7.2(6) . . . . yes
C(43) C(48) C(47) C(60) -172.2(4) . . . . yes
C(44) C(43) C(48) C(47) 8.7(6) . . . . yes
C(44) C(45) C(46) C(47) 8.4(6) . . . . yes
C(44) C(49) C(50) C(51) 71.6(5) . . . . yes
C(45) C(44) C(43) C(48) -15.6(6) . . . . yes
C(45) C(44) C(49) C(50) 50.7(6) . . . . yes
C(45) C(46) C(47) C(48) -15.3(5) . . . . yes
C(45) C(46) C(47) C(60) 164.0(4) . . . . yes
C(46) C(45) C(44) C(49) -171.0(4) . . . . yes
C(46) C(47) C(60) C(59) -64.3(6) . . . . yes
C(47) C(60) C(59) C(58) -65.6(7) . . . . yes
C(48) C(43) C(44) C(49) 162.8(4) . . . . yes
C(48) C(47) C(60) C(59) 115.0(5) . . . . yes
C(49) C(50) C(51) C(52) -64.3(5) . . . . yes
C(50) C(51) C(52) C(53) 105.7(5) . . . . yes
C(50) C(51) C(52) C(57) -68.3(5) . . . . yes
C(51) C(52) C(53) C(54) -167.8(4) . . . . yes
C(51) C(52) C(57) C(56) 169.3(4) . . . . yes
C(52) C(53) C(54) C(55) -1.1(7) . . . . yes
C(52) C(57) C(56) C(55) -1.9(7) . . . . yes
C(53) C(52) C(57) C(56) -4.9(7) . . . . yes
C(53) C(54) C(55) C(56) -5.6(7) . . . . yes
C(53) C(54) C(55) C(58) 170.0(5) . . . . yes
C(54) C(53) C(52) C(57) 6.3(6) . . . . yes
C(54) C(55) C(56) C(57) 7.0(7) . . . . yes
C(54) C(55) C(58) C(59) -113.2(6) . . . . yes
C(55) C(58) C(59) C(60) 67.5(7) . . . . yes
C(56) C(55) C(58) C(59) 62.3(6) . . . . yes
C(57) C(56) C(55) C(58) -168.7(5) . . . . yes
C(57) C(56) C(55) C(58) -168.7(5) . . . . yes
